data_7226511
loop_
_publ_author_name
'Mostafa, Mostafa S.'
'Elnagdi, Mohamed H.'
'Al-Mousawi, Saleh'

_publ_section_title
;
 Use of a novel multicomponent reaction under high pressure for the
 efficient construction of the new pyridazino[5,4,3-de][1,6]naphthyridine
 tricyclic system
;
_journal_name_full 'RSC Adv.'
_journal_paper_doi 10.1039/C6RA19535K
_journal_year 2016
_chemical_formula_moiety 'C16 H10 N6 O'
_chemical_formula_sum 'C16 H10 N6 O'
_chemical_formula_weight 302.29
_space_group_IT_number 60
_symmetry_cell_setting orthorhombic
_symmetry_Int_Tables_number 60
_symmetry_space_group_name_Hall '-P 2n 2ab'
_symmetry_space_group_name_H-M 'P b c n'
_atom_sites_solution_hydrogens geom
_atom_sites_solution_primary direct
_atom_sites_solution_secondary difmap
_audit_update_record
;
2016-07-27 deposited with the CCDC.
2016-09-08 downloaded from the CCDC.
;
_cell_angle_alpha 90.0000
_cell_angle_beta 90.0000
_cell_angle_gamma 90.0000
_cell_formula_units_Z 8
_cell_length_a 13.79(6)
_cell_length_b 7.03(3)
_cell_length_c 29.43(11)
_cell_measurement_reflns_used 67
_cell_measurement_temperature 293
_cell_measurement_theta_max 25.07
_cell_measurement_theta_min 9.63
_cell_volume 2853(2)
_computing_cell_refinement 'CrystalClear-SM Expert 2.0 r4'
_computing_data_collection 'CrystalClear-SM Expert 2.0 r4 (Rigaku, 2009)'
_computing_data_reduction 'CrystalClear-SM Expert 2.0 r4'
_computing_molecular_graphics 'CrystalStructure 4.0'
_computing_publication_material 'CrystalStructure 4.0 (Rigaku, 2010)'
_computing_structure_refinement 'SHELXL97 (Sheldrick, 2008)'
_computing_structure_solution 'Superflip (Palatinus, et al., 2007)'
_diffrn_ambient_temperature 293
_diffrn_detector_area_resol_mean 10.000
_diffrn_measured_fraction_theta_full 0.996
_diffrn_measured_fraction_theta_max 0.996
_diffrn_measurement_device_type 'Rigaku R-AXIS RAPID'
_diffrn_measurement_method \w
_diffrn_radiation_type 'Mo K\a'
_diffrn_radiation_wavelength 0.71075
_diffrn_reflns_av_R_equivalents 0.1244
_diffrn_reflns_limit_h_max 16
_diffrn_reflns_limit_h_min -16
_diffrn_reflns_limit_k_max 7
_diffrn_reflns_limit_k_min -8
_diffrn_reflns_limit_l_max 34
_diffrn_reflns_limit_l_min -34
_diffrn_reflns_number 11818
_diffrn_reflns_theta_full 25.03
_diffrn_reflns_theta_max 25.03
_diffrn_standards_number 0
_exptl_absorpt_coefficient_mu 0.095
_exptl_absorpt_correction_T_max 0.997
_exptl_absorpt_correction_T_min 0.119
_exptl_absorpt_correction_type multi-scan
_exptl_absorpt_process_details 'ABSCOR (Rigaku, 1995)'
_exptl_crystal_colour Colorless
_exptl_crystal_density_diffrn 1.407
_exptl_crystal_density_method 'not measured'
_exptl_crystal_description Platelet
_exptl_crystal_F_000 1248.00
_exptl_crystal_size_max 0.120
_exptl_crystal_size_mid 0.070
_exptl_crystal_size_min 0.030
_refine_diff_density_max 0.200
_refine_diff_density_min -0.190
_refine_ls_extinction_method none
_refine_ls_goodness_of_fit_ref 0.974
_refine_ls_hydrogen_treatment constr
_refine_ls_number_parameters 209
_refine_ls_number_reflns 2518
_refine_ls_number_restraints 0
_refine_ls_R_factor_gt 0.0794
_refine_ls_shift/su_max 0.000
_refine_ls_structure_factor_coef Fsqd
_refine_ls_weighting_details 'w = 1/[\s^2^(Fo^2^)+(0.1207P)^2^+0.0000P] where P=(Fo^2^+2Fc^2^)/3'
_refine_ls_weighting_scheme calc
_refine_ls_wR_factor_ref 0.2455
_reflns_number_gt 1051
_reflns_number_total 2518
_reflns_threshold_expression F^2^>2.0\s(F^2^)
_cod_data_source_file c6ra19535k2.cif
_cod_data_source_block User-defined
_cod_original_cell_volume 2854(18)
_cod_database_code 7226511

loop_
_symmetry_equiv_pos_site_id
_symmetry_equiv_pos_as_xyz
1 +X,+Y,+Z
2 1/2-X,1/2+Y,+Z
3 +X,-Y,1/2+Z
4 1/2-X,1/2-Y,1/2+Z
5 -X,-Y,-Z
6 1/2+X,1/2-Y,-Z
7 -X,+Y,1/2-Z
8 1/2+X,1/2+Y,1/2-Z

loop_
_atom_site_label
_atom_site_type_symbol
_atom_site_fract_x
_atom_site_fract_y
_atom_site_fract_z
_atom_site_U_iso_or_equiv
_atom_site_adp_type
_atom_site_occupancy
_atom_site_symmetry_multiplicity
_atom_site_calc_flag
_atom_site_refinement_flags
O1 O 0.5647(2) 0.7174(6) 0.79618(9) 0.0774(12) Uani 1.0 8 d .
N1 N 0.6567(3) 0.6394(7) 0.87281(11) 0.0646(13) Uani 1.0 8 d .
N2 N 0.5725(3) 0.6269(6) 0.89078(11) 0.0618(12) Uani 1.0 8 d .
N3 N 0.4021(3) 0.7293(6) 0.79968(11) 0.0639(12) Uani 1.0 8 d .
N4 N 0.2417(3) 0.8942(7) 0.71521(13) 0.0763(14) Uani 1.0 8 d .
N5 N 0.0548(3) 0.7183(9) 0.81759(14) 0.1050(19) Uani 1.0 8 d .
N6 N 0.1631(3) 0.6237(9) 0.91546(14) 0.0910(17) Uani 1.0 8 d .
C1 C 0.7406(3) 0.6124(8) 0.89914(13) 0.0577(13) Uani 1.0 8 d .
C2 C 0.8291(3) 0.6383(8) 0.87867(14) 0.0666(15) Uani 1.0 8 d .
C3 C 0.9121(3) 0.6193(9) 0.90364(16) 0.0751(16) Uani 1.0 8 d .
C4 C 0.9067(4) 0.5698(9) 0.94901(17) 0.0834(18) Uani 1.0 8 d .
C5 C 0.8175(4) 0.5425(9) 0.96885(16) 0.0802(18) Uani 1.0 8 d .
C6 C 0.7347(4) 0.5632(9) 0.94417(14) 0.0717(16) Uani 1.0 8 d .
C7 C 0.4911(3) 0.6559(8) 0.86681(13) 0.0600(14) Uani 1.0 8 d .
C8 C 0.4905(3) 0.7029(8) 0.81889(14) 0.0625(14) Uani 1.0 8 d .
C9 C 0.3140(3) 0.7172(7) 0.82063(13) 0.0545(13) Uani 1.0 8 d .
C10 C 0.3174(3) 0.6633(8) 0.86789(13) 0.0587(14) Uani 1.0 8 d .
C11 C 0.4027(3) 0.6362(8) 0.89028(13) 0.0579(14) Uani 1.0 8 d .
C12 C 0.2327(3) 0.7561(8) 0.79577(14) 0.0586(13) Uani 1.0 8 d .
C13 C 0.2394(3) 0.8317(8) 0.75066(16) 0.0622(14) Uani 1.0 8 d .
C14 C 0.1349(4) 0.7329(9) 0.81012(15) 0.0700(15) Uani 1.0 8 d .
C15 C 0.2295(4) 0.6426(8) 0.89320(14) 0.0664(15) Uani 1.0 8 d .
C16 C 0.4046(4) 0.5908(10) 0.94007(13) 0.0806(18) Uani 1.0 8 d .
H1 H 0.6620 0.6646 0.8443 0.0776 Uiso 1.0 8 calc R
H2 H 0.8325 0.6686 0.8480 0.0800 Uiso 1.0 8 calc R
H3 H 0.4014 0.7566 0.7712 0.0767 Uiso 1.0 8 calc R
H3A H 0.9721 0.6397 0.8901 0.0901 Uiso 1.0 8 calc R
H4 H 0.9631 0.5550 0.9660 0.1001 Uiso 1.0 8 calc R
H5 H 0.8137 0.5095 0.9994 0.0962 Uiso 1.0 8 calc R
H6 H 0.6745 0.5442 0.9577 0.0860 Uiso 1.0 8 calc R
H16A H 0.3446 0.6297 0.9537 0.0967 Uiso 1.0 8 calc R
H16B H 0.4574 0.6572 0.9542 0.0967 Uiso 1.0 8 calc R
H16C H 0.4131 0.4563 0.9441 0.0967 Uiso 1.0 8 calc R

loop_
_atom_site_aniso_label
_atom_site_aniso_U_11
_atom_site_aniso_U_22
_atom_site_aniso_U_33
_atom_site_aniso_U_12
_atom_site_aniso_U_13
_atom_site_aniso_U_23
O1 0.0498(17) 0.134(4) 0.0484(17) -0.0016(19) 0.0096(15) 0.0088(19)
N1 0.054(3) 0.096(4) 0.044(2) -0.002(2) 0.0019(18) -0.003(2)
N2 0.055(3) 0.084(4) 0.046(2) -0.004(2) 0.0029(18) -0.002(2)
N3 0.057(3) 0.097(4) 0.0377(19) 0.001(3) 0.0055(17) 0.003(2)
N4 0.076(3) 0.104(5) 0.049(3) 0.005(3) -0.003(2) 0.000(3)
N5 0.064(3) 0.182(6) 0.070(3) -0.003(4) 0.004(3) 0.011(4)
N6 0.063(3) 0.151(6) 0.059(3) 0.004(3) 0.009(3) 0.014(3)
C1 0.053(3) 0.076(4) 0.044(3) -0.002(3) -0.008(2) -0.005(3)
C2 0.055(3) 0.099(5) 0.047(3) 0.000(3) -0.005(3) 0.001(3)
C3 0.053(3) 0.107(5) 0.066(3) 0.003(3) 0.003(3) 0.004(3)
C4 0.066(3) 0.118(6) 0.066(4) 0.004(3) -0.014(3) 0.004(4)
C5 0.076(4) 0.118(6) 0.047(3) -0.005(4) -0.004(3) 0.007(3)
C6 0.060(3) 0.107(5) 0.048(3) -0.007(3) 0.001(3) 0.005(3)
C7 0.053(3) 0.086(5) 0.042(3) -0.002(3) -0.003(2) -0.004(3)
C8 0.050(3) 0.091(5) 0.047(3) 0.001(3) 0.001(3) 0.002(3)
C9 0.055(3) 0.066(4) 0.043(3) -0.002(3) 0.008(2) -0.006(3)
C10 0.055(3) 0.080(5) 0.041(3) -0.000(3) 0.004(2) -0.004(3)
C11 0.059(3) 0.076(4) 0.039(3) -0.006(3) 0.007(2) -0.006(3)
C12 0.057(3) 0.073(4) 0.045(3) -0.001(3) 0.002(3) -0.006(3)
C13 0.053(3) 0.085(5) 0.049(3) 0.010(3) -0.001(3) -0.010(3)
C14 0.055(3) 0.098(5) 0.057(3) 0.003(3) 0.001(3) 0.002(3)
C15 0.058(3) 0.095(5) 0.046(3) 0.002(3) 0.006(3) 0.005(3)
C16 0.068(3) 0.127(6) 0.047(3) -0.008(3) 0.004(3) 0.005(3)

loop_
_atom_type_symbol
_atom_type_description
_atom_type_scat_dispersion_real
_atom_type_scat_dispersion_imag
_atom_type_scat_source
C C 0.0033 0.0016
;
International Tables for Crystallography
(1992, Vol. C, Tables 4.2.6.8 and 6.1.1.4)
;
H H 0.0000 0.0000
;
International Tables for Crystallography
(1992, Vol. C, Table 6.1.1.4)
;
N N 0.0061 0.0033
;
International Tables for Crystallography
(1992, Vol. C, Tables 4.2.6.8 and 6.1.1.4)
;
O O 0.0106 0.0060
;
International Tables for Crystallography
(1992, Vol. C, Tables 4.2.6.8 and 6.1.1.4)
;

loop_
_geom_angle_atom_site_label_1
_geom_angle_atom_site_label_2
_geom_angle_atom_site_label_3
_geom_angle
_geom_angle_publ_flag
N2 N1 C1 120.7(5) yes
N1 N2 C7 122.1(5) yes
C8 N3 C9 127.1(5) yes
N1 C1 C2 118.2(5) yes
N1 C1 C6 121.2(4) yes
C2 C1 C6 120.7(4) yes
C1 C2 C3 119.7(5) yes
C2 C3 C4 120.0(5) yes
C3 C4 C5 119.5(5) yes
C4 C5 C6 120.6(6) yes
C1 C6 C5 119.5(5) yes
N2 C7 C8 123.5(4) yes
N2 C7 C11 116.8(5) yes
C8 C7 C11 119.7(4) yes
O1 C8 N3 120.7(5) yes
O1 C8 C7 123.0(4) yes
N3 C8 C7 116.3(4) yes
N3 C9 C10 115.1(4) yes
N3 C9 C12 118.4(5) yes
C10 C9 C12 126.5(4) yes
C9 C10 C11 122.1(4) yes
C9 C10 C15 120.2(4) yes
C11 C10 C15 117.8(5) yes
C7 C11 C10 119.8(5) yes
C7 C11 C16 119.0(4) yes
C10 C11 C16 121.1(4) yes
C9 C12 C13 121.2(5) yes
C9 C12 C14 126.6(5) yes
C13 C12 C14 112.2(4) yes
N4 C13 C12 177.6(5) yes
N5 C14 C12 173.8(5) yes
N6 C15 C10 175.9(5) yes
N2 N1 H1 119.663 no
C1 N1 H1 119.662 no
C8 N3 H3 116.457 no
C9 N3 H3 116.463 no
C1 C2 H2 120.152 no
C3 C2 H2 120.155 no
C2 C3 H3A 120.024 no
C4 C3 H3A 120.010 no
C3 C4 H4 120.224 no
C5 C4 H4 120.233 no
C4 C5 H5 119.699 no
C6 C5 H5 119.694 no
C1 C6 H6 120.250 no
C5 C6 H6 120.269 no
C11 C16 H16A 109.471 no
C11 C16 H16B 109.486 no
C11 C16 H16C 109.475 no
H16A C16 H16B 109.459 no
H16A C16 H16C 109.467 no
H16B C16 H16C 109.470 no

loop_
_geom_bond_atom_site_label_1
_geom_bond_atom_site_label_2
_geom_bond_distance
_geom_bond_publ_flag
O1 C8 1.226(7) yes
N1 N2 1.279(7) yes
N1 C1 1.406(7) yes
N2 C7 1.341(7) yes
N3 C8 1.357(7) yes
N3 C9 1.364(7) yes
N4 C13 1.133(8) yes
N5 C14 1.131(8) yes
N6 C15 1.134(7) yes
C1 C2 1.373(8) yes
C1 C6 1.372(8) yes
C2 C3 1.367(8) yes
C3 C4 1.382(9) yes
C4 C5 1.376(9) yes
C5 C6 1.361(8) yes
C7 C8 1.448(8) yes
C7 C11 1.408(8) yes
C9 C10 1.442(8) yes
C9 C12 1.366(7) yes
C10 C11 1.363(8) yes
C10 C15 1.429(8) yes
C11 C16 1.500(8) yes
C12 C13 1.433(8) yes
C12 C14 1.423(9) yes
N1 H1 0.860 no
N3 H3 0.860 no
C2 H2 0.930 no
C3 H3A 0.930 no
C4 H4 0.930 no
C5 H5 0.930 no
C6 H6 0.930 no
C16 H16A 0.960 no
C16 H16B 0.960 no
C16 H16C 0.960 no

loop_
_geom_contact_atom_site_label_1
_geom_contact_atom_site_label_2
_geom_contact_distance
_geom_contact_publ_flag
_geom_contact_site_symmetry_2
O1 N1 2.645(9) no .
O1 N2 2.858(11) no .
O1 C9 3.531(15) no .
N1 C8 2.823(10) no .
N1 C11 3.539(15) no .
N2 C2 3.557(16) no .
N2 C6 2.770(10) no .
N2 C10 3.591(15) no .
N2 C16 2.743(10) no .
N3 N4 3.523(10) no .
N3 C11 2.746(11) no .
N3 C13 2.762(10) no .
N4 C9 3.488(12) no .
N4 C14 3.355(11) no .
N5 N6 3.312(12) no .
N5 C9 3.576(16) no .
N5 C13 3.317(11) no .
N5 C15 3.323(11) no .
N6 C9 3.542(11) no .
N6 C11 3.387(15) no .
N6 C14 3.217(13) no .
N6 C16 3.416(15) no .
C1 C4 2.737(11) no .
C1 C7 3.582(15) no .
C2 C5 2.743(12) no .
C3 C6 2.750(11) no .
C7 C9 2.828(11) no .
C8 C10 2.803(11) no .
C10 C14 3.076(11) no .
C12 C15 2.977(12) no .
C14 C15 2.843(11) no .
C15 C16 2.804(11) no .
O1 O1 3.251(10) no 7_656
O1 N3 2.859(11) no 7_656
O1 N4 2.964(12) no 7_656
O1 N4 3.352(11) no 8_546
O1 C8 3.472(13) no 7_656
O1 C13 3.137(11) no 7_656
N1 N4 3.447(10) no 7_656
N1 N4 3.325(10) no 8_546
N1 C2 3.534(13) no 2_645
N1 C2 3.518(13) no 2_655
N2 C3 3.596(14) no 2_645
N2 C3 3.490(13) no 2_655
N2 C4 3.567(12) no 2_655
N3 O1 2.859(11) no 7_656
N3 N5 3.530(13) no 2_555
N3 C14 3.541(13) no 2_545
N3 C14 3.591(14) no 2_555
N4 O1 2.964(12) no 7_656
N4 O1 3.352(11) no 8_456
N4 N1 3.447(10) no 7_656
N4 N1 3.325(10) no 8_456
N4 N4 3.524(13) no 2_545
N4 N4 3.524(13) no 2_555
N4 C2 3.439(11) no 7_656
N4 C2 3.469(11) no 8_456
N4 C12 3.496(11) no 2_555
N4 C13 3.259(12) no 2_555
N5 N3 3.530(13) no 2_545
N5 C3 3.281(11) no 1_455
N5 C7 3.460(12) no 2_555
N5 C8 3.465(14) no 2_555
N6 C3 3.479(15) no 1_455
N6 C10 3.538(12) no 2_545
N6 C16 3.491(13) no 2_555
C1 C1 3.526(14) no 2_645
C1 C1 3.526(14) no 2_655
C1 C2 3.522(13) no 2_645
C1 C6 3.453(12) no 2_655
C2 N1 3.518(13) no 2_645
C2 N1 3.534(13) no 2_655
C2 N4 3.439(11) no 7_656
C2 N4 3.469(11) no 8_546
C2 C1 3.522(13) no 2_655
C3 N2 3.490(13) no 2_645
C3 N2 3.596(14) no 2_655
C3 N5 3.281(11) no 1_655
C3 N6 3.479(15) no 1_655
C4 N2 3.567(12) no 2_645
C5 C6 3.522(14) no 2_645
C6 C1 3.453(12) no 2_645
C6 C5 3.522(14) no 2_655
C6 C6 3.542(14) no 2_645
C6 C6 3.542(14) no 2_655
C7 N5 3.460(12) no 2_545
C8 O1 3.472(13) no 7_656
C8 N5 3.465(14) no 2_545
C9 C12 3.387(12) no 2_545
C9 C13 3.484(11) no 2_545
C9 C14 3.492(13) no 2_545
C10 N6 3.538(12) no 2_555
C10 C14 3.534(12) no 2_545
C10 C15 3.512(13) no 2_555
C12 N4 3.496(11) no 2_545
C12 C9 3.387(12) no 2_555
C12 C12 3.549(14) no 2_545
C12 C12 3.549(14) no 2_555
C12 C13 3.289(12) no 2_545
C13 O1 3.137(11) no 7_656
C13 N4 3.259(12) no 2_545
C13 C9 3.484(11) no 2_555
C13 C12 3.289(12) no 2_555
C13 C13 3.529(14) no 2_545
C13 C13 3.529(14) no 2_555
C14 N3 3.591(14) no 2_545
C14 N3 3.541(13) no 2_555
C14 C9 3.492(13) no 2_555
C14 C10 3.534(12) no 2_555
C15 C10 3.512(13) no 2_545
C15 C15 3.562(14) no 2_545
C15 C15 3.562(14) no 2_555
C16 N6 3.491(13) no 2_545
O1 H1 1.9865 no .
O1 H3 2.3838 no .
N1 H2 2.5408 no .
N1 H6 2.5987 no .
N2 H6 2.4897 no .
N2 H16B 2.4593 no .
N2 H16C 2.9554 no .
N4 H3 2.9161 no .
N6 H16A 2.7442 no .
C1 H3A 3.2092 no .
C1 H5 3.2008 no .
C2 H1 2.5224 no .
C2 H4 3.2193 no .
C2 H6 3.2237 no .
C3 H5 3.2215 no .
C4 H2 3.2208 no .
C4 H6 3.2174 no .
C5 H3A 3.2224 no .
C6 H1 3.1852 no .
C6 H2 3.2228 no .
C6 H4 3.2152 no .
C7 H1 2.4481 no .
C7 H3 3.1539 no .
C7 H16A 3.2647 no .
C7 H16B 2.6143 no .
C7 H16C 2.8821 no .
C8 H1 2.4951 no .
C10 H3 3.1420 no .
C10 H16A 2.5649 no .
C10 H16B 3.1919 no .
C10 H16C 2.9824 no .
C12 H3 2.4360 no .
C13 H3 2.3737 no .
C15 H16A 2.3872 no .
C15 H16C 3.2196 no .
H1 H2 2.3537 no .
H1 H6 3.4471 no .
H2 H3A 2.2991 no .
H3A H4 2.3150 no .
H4 H5 2.3045 no .
H5 H6 2.2908 no .
H6 H16B 3.0985 no .
O1 H3 2.0558 no 7_656
N1 H2 3.3946 no 2_645
N2 H3A 3.4815 no 2_645
N3 H3 3.4246 no 7_656
N4 H1 2.7276 no 7_656
N4 H1 2.8098 no 8_456
N4 H2 2.6498 no 7_656
N4 H2 2.9577 no 8_456
N5 H2 3.2107 no 1_455
N5 H3 3.5734 no 2_545
N5 H3A 2.4814 no 1_455
N6 H3A 2.7392 no 1_455
N6 H4 3.1706 no 1_455
N6 H5 2.6940 no 5_667
N6 H16C 2.6999 no 2_555
C2 H1 3.4831 no 2_645
C3 H6 3.5903 no 2_655
C3 H16C 3.5849 no 2_655
C4 H4 3.2007 no 5_767
C4 H6 3.5291 no 2_655
C4 H16B 3.4569 no 2_645
C4 H16B 3.5049 no 6_567
C5 H6 3.5213 no 2_645
C5 H6 3.5455 no 2_655
C5 H16A 3.4136 no 5_667
C5 H16A 3.2629 no 6_567
C6 H5 3.5971 no 2_655
C6 H16A 3.4733 no 5_667
C7 H3A 3.5072 no 2_655
C8 H3 3.0646 no 7_656
C13 H1 3.3228 no 7_656
C13 H2 3.2746 no 7_656
C14 H3 3.5753 no 2_545
C14 H3A 3.3174 no 1_455
C15 H3A 3.5500 no 1_455
C15 H5 3.3897 no 5_667
C15 H16C 3.3137 no 2_555
C16 H5 3.5684 no 5_667
C16 H5 3.5564 no 6_467
C16 H6 3.3376 no 5_667
H1 N4 2.7276 no 7_656
H1 N4 2.8098 no 8_546
H1 C2 3.4831 no 2_655
H1 C13 3.3228 no 7_656
H1 H2 3.4914 no 2_645
H1 H2 3.5465 no 2_655
H1 H3 3.5698 no 7_656
H2 N1 3.3946 no 2_655
H2 N4 2.6498 no 7_656
H2 N4 2.9577 no 8_546
H2 N5 3.2107 no 1_655
H2 C13 3.2746 no 7_656
H2 H1 3.5465 no 2_645
H2 H1 3.4914 no 2_655
H3 O1 2.0558 no 7_656
H3 N3 3.4246 no 7_656
H3 N5 3.5734 no 2_555
H3 C8 3.0646 no 7_656
H3 C14 3.5753 no 2_555
H3 H1 3.5698 no 7_656
H3 H3 2.9904 no 7_656
H3A N2 3.4815 no 2_655
H3A N5 2.4814 no 1_655
H3A N6 2.7392 no 1_655
H3A C7 3.5072 no 2_645
H3A C14 3.3174 no 1_655
H3A C15 3.5500 no 1_655
H3A H16C 3.1612 no 2_655
H4 N6 3.1706 no 1_655
H4 C4 3.2007 no 5_767
H4 H4 2.3741 no 5_767
H4 H5 3.2729 no 5_767
H4 H16B 3.0246 no 2_645
H4 H16B 3.1005 no 6_567
H4 H16C 3.3612 no 2_655
H5 N6 2.6940 no 5_667
H5 C6 3.5971 no 2_645
H5 C15 3.3897 no 5_667
H5 C16 3.5684 no 5_667
H5 C16 3.5564 no 6_567
H5 H4 3.2729 no 5_767
H5 H6 3.4987 no 2_645
H5 H16A 2.7615 no 5_667
H5 H16A 2.9192 no 6_567
H5 H16B 3.3591 no 6_567
H5 H16C 3.5490 no 5_667
H6 C3 3.5903 no 2_645
H6 C4 3.5291 no 2_645
H6 C5 3.5455 no 2_645
H6 C5 3.5213 no 2_655
H6 C16 3.3376 no 5_667
H6 H5 3.4987 no 2_655
H6 H16A 2.8907 no 5_667
H6 H16B 3.4684 no 5_667
H6 H16C 3.1307 no 5_667
H16A C5 3.4136 no 5_667
H16A C5 3.2629 no 6_467
H16A C6 3.4733 no 5_667
H16A H5 2.7615 no 5_667
H16A H5 2.9192 no 6_467
H16A H6 2.8907 no 5_667
H16B C4 3.4569 no 2_655
H16B C4 3.5049 no 6_467
H16B H4 3.0246 no 2_655
H16B H4 3.1005 no 6_467
H16B H5 3.3591 no 6_467
H16B H6 3.4684 no 5_667
H16B H16C 3.5740 no 5_667
H16C N6 2.6999 no 2_545
H16C C3 3.5849 no 2_645
H16C C15 3.3137 no 2_545
H16C H3A 3.1612 no 2_645
H16C H4 3.3612 no 2_645
H16C H5 3.5490 no 5_667
H16C H6 3.1307 no 5_667
H16C H16B 3.5740 no 5_667

loop_
_geom_hbond_atom_site_label_D
_geom_hbond_atom_site_label_H
_geom_hbond_atom_site_label_A
_geom_hbond_site_symmetry_A
_geom_hbond_distance_DA
_geom_hbond_distance_DH
_geom_hbond_distance_HA
_geom_hbond_angle_DHA
_geom_hbond_publ_flag
N1 H1 O1 . 2.645(9) 0.860 1.986 132.5 no
N3 H3 O1 7_656 2.859(11) 0.860 2.056 155.2 no

loop_
_geom_torsion_atom_site_label_1
_geom_torsion_atom_site_label_2
_geom_torsion_atom_site_label_3
_geom_torsion_atom_site_label_4
_geom_torsion
_geom_torsion_publ_flag
N2 N1 C1 C2 -176.3(4) no
N2 N1 C1 C6 3.1(7) no
C1 N1 N2 C7 178.5(4) no
N1 N2 C7 C8 0.3(8) no
N1 N2 C7 C11 179.4(4) no
C8 N3 C9 C10 -2.5(7) no
C8 N3 C9 C12 177.5(5) no
C9 N3 C8 O1 179.8(5) no
C9 N3 C8 C7 0.3(8) no
N1 C1 C2 C3 177.9(4) no
N1 C1 C6 C5 -178.5(5) no
C2 C1 C6 C5 0.9(8) no
C6 C1 C2 C3 -1.6(8) no
C1 C2 C3 C4 1.5(9) no
C2 C3 C4 C5 -0.9(9) no
C3 C4 C5 C6 0.2(9) no
C4 C5 C6 C1 -0.2(9) no
N2 C7 C8 O1 1.0(9) no
N2 C7 C8 N3 -179.5(5) no
N2 C7 C11 C10 -179.8(4) no
N2 C7 C11 C16 1.9(7) no
C8 C7 C11 C10 -0.7(8) no
C8 C7 C11 C16 -179.0(4) no
C11 C7 C8 O1 -178.1(5) no
C11 C7 C8 N3 1.4(7) no
N3 C9 C10 C11 3.2(7) no
N3 C9 C10 C15 -178.8(4) no
N3 C9 C12 C13 -8.1(7) no
N3 C9 C12 C14 173.2(5) no
C10 C9 C12 C13 171.9(5) no
C10 C9 C12 C14 -6.8(9) no
C12 C9 C10 C11 -176.8(5) no
C12 C9 C10 C15 1.2(8) no
C9 C10 C11 C7 -1.7(8) no
C9 C10 C11 C16 176.6(4) no
C15 C10 C11 C7 -179.7(5) no
C15 C10 C11 C16 -1.5(7) no
